data_4028730
loop_
_publ_author_name
'Frank D. King'
'Abil E. Aliev'
'Stephen Caddick'
'Derek A. Tocher'

_publ_section_title
;
 The Triflic Acid-Mediated Cyclization Reactions of
 N-Cinnamoyl-1-Naphthylamines
;
_journal_name_full 'Journal of Organic Chemistry'
_journal_page_first 10938
_journal_page_last 10946
_journal_paper_doi 10.1021/jo4018827
_journal_volume 78
_journal_year 2013
_chemical_formula_sum 'C26 H21 N O'
_chemical_formula_weight 363.44
_chemical_name_systematic
; 
 ? 
;
_space_group_IT_number 14
_symmetry_cell_setting monoclinic
_symmetry_space_group_name_Hall '-P 2yn'
_symmetry_space_group_name_H-M 'P 1 21/n 1'
_atom_sites_solution_hydrogens geom
_atom_sites_solution_primary direct
_atom_sites_solution_secondary difmap
_audit_creation_method SHELXL-97
_cell_angle_alpha 90.00
_cell_angle_beta 92.938(3)
_cell_angle_gamma 90.00
_cell_formula_units_Z 4
_cell_length_a 9.5467(2)
_cell_length_b 14.4083(4)
_cell_length_c 13.2429(4)
_cell_measurement_temperature 150.00(10)
_cell_volume 1819.19(8)
_computing_cell_refinement
;
CrysAlisPro, Agilent Technologies,
Version 1.171.36.28 (release 01-02-2013 CrysAlis171 .NET)
(compiled Feb  1 2013,16:14:44)
;
_computing_data_collection
;
CrysAlisPro, Agilent Technologies,
Version 1.171.36.28 (release 01-02-2013 CrysAlis171 .NET)
(compiled Feb  1 2013,16:14:44)
;
_computing_data_reduction
;
CrysAlisPro, Agilent Technologies,
Version 1.171.36.28 (release 01-02-2013 CrysAlis171 .NET)
(compiled Feb  1 2013,16:14:44)
;
_computing_structure_refinement 'SHELXL-97 (Sheldrick, 1997)'
_computing_structure_solution 'SHELXS-97 (Sheldrick, 1990)'
_diffrn_ambient_temperature 150.00(10)
_diffrn_detector_area_resol_mean 5.2031
_diffrn_measured_fraction_theta_full 0.990
_diffrn_measured_fraction_theta_max 0.990
_diffrn_measurement_device_type 'SuperNova, Dual, Cu at zero, Atlas'
_diffrn_measurement_method '\w scans'
_diffrn_radiation_monochromator mirror
_diffrn_radiation_source 'SuperNova (Cu) x-ray Source'
_diffrn_radiation_type 'Cu K\a'
_diffrn_radiation_wavelength 1.5418
_diffrn_reflns_av_R_equivalents 0.0234
_diffrn_reflns_av_sigmaI/netI 0.0317
_diffrn_reflns_limit_h_max 11
_diffrn_reflns_limit_h_min -11
_diffrn_reflns_limit_k_max 16
_diffrn_reflns_limit_k_min -17
_diffrn_reflns_limit_l_max 15
_diffrn_reflns_limit_l_min -8
_diffrn_reflns_number 5728
_diffrn_reflns_theta_full 66.59
_diffrn_reflns_theta_max 66.59
_diffrn_reflns_theta_min 4.54
_exptl_absorpt_coefficient_mu 0.622
_exptl_absorpt_correction_T_max 0.9877
_exptl_absorpt_correction_T_min 0.8451
_exptl_absorpt_correction_type gaussian
_exptl_crystal_colour colourless
_exptl_crystal_density_diffrn 1.327
_exptl_crystal_description needle
_exptl_crystal_F_000 768
_exptl_crystal_size_max 0.28
_exptl_crystal_size_mid 0.02
_exptl_crystal_size_min 0.02
_refine_diff_density_max 0.224
_refine_diff_density_min -0.172
_refine_diff_density_rms 0.036
_refine_ls_extinction_coef 0.0016(4)
_refine_ls_extinction_expression Fc^*^=kFc[1+0.001xFc^2^\l^3^/sin(2\q)]^-1/4^
_refine_ls_extinction_method SHELXL
_refine_ls_goodness_of_fit_ref 1.021
_refine_ls_hydrogen_treatment constr
_refine_ls_matrix_type full
_refine_ls_number_parameters 254
_refine_ls_number_reflns 3183
_refine_ls_number_restraints 0
_refine_ls_restrained_S_all 1.021
_refine_ls_R_factor_all 0.0483
_refine_ls_R_factor_gt 0.0400
_refine_ls_shift/su_max 0.000
_refine_ls_shift/su_mean 0.000
_refine_ls_structure_factor_coef Fsqd
_refine_ls_weighting_details 'calc w=1/[\s^2^(Fo^2^)+(0.0445P)^2^+0.5755P] where P=(Fo^2^+2Fc^2^)/3'
_refine_ls_weighting_scheme calc
_refine_ls_wR_factor_gt 0.0957
_refine_ls_wR_factor_ref 0.1023
_reflns_number_gt 2709
_reflns_number_total 3183
_reflns_threshold_expression >2sigma(I)
_cod_data_source_file jo4018827_si_001.cif
_cod_data_source_block xstr0001
_cod_database_code 4028730

loop_
_symmetry_equiv_pos_as_xyz
'x, y, z'
'-x+1/2, y+1/2, -z+1/2'
'-x, -y, -z'
'x-1/2, -y-1/2, z-1/2'

loop_
_atom_site_label
_atom_site_type_symbol
_atom_site_fract_x
_atom_site_fract_y
_atom_site_fract_z
_atom_site_U_iso_or_equiv
_atom_site_adp_type
_atom_site_occupancy
_atom_site_symmetry_multiplicity
_atom_site_calc_flag
_atom_site_refinement_flags
O1 O 0.42762(13) 0.57464(9) 0.21223(9) 0.0449(3) Uani 1 1 d .
N1 N 0.56940(13) 0.59061(8) 0.35542(9) 0.0266(3) Uani 1 1 d .
C1 C 0.46433(17) 0.61724(11) 0.28904(12) 0.0315(4) Uani 1 1 d .
C2 C 0.40505(16) 0.70734(11) 0.32816(12) 0.0330(4) Uani 1 1 d .
H2A H 0.3034 0.7076 0.3219 0.040 Uiso 1 1 calc R
H2B H 0.4405 0.7605 0.2924 0.040 Uiso 1 1 calc R
C3 C 0.45826(15) 0.70723(10) 0.43958(11) 0.0260(3) Uani 1 1 d .
H3A H 0.3985 0.6630 0.4736 0.031 Uiso 1 1 calc R
C4 C 0.60312(15) 0.65912(10) 0.43433(11) 0.0237(3) Uani 1 1 d .
C5 C 0.71895(15) 0.72465(10) 0.40338(11) 0.0244(3) Uani 1 1 d .
C6 C 0.77348(16) 0.72646(10) 0.30794(12) 0.0289(3) Uani 1 1 d .
H6A H 0.7380 0.6868 0.2575 0.035 Uiso 1 1 calc R
C7 C 0.88106(17) 0.78769(11) 0.28820(13) 0.0337(4) Uani 1 1 d .
H7A H 0.9177 0.7884 0.2245 0.040 Uiso 1 1 calc R
C8 C 0.93428(16) 0.84750(11) 0.36196(13) 0.0337(4) Uani 1 1 d .
H8A H 1.0069 0.8879 0.3481 0.040 Uiso 1 1 calc R
C9 C 0.87888(16) 0.84718(10) 0.45710(12) 0.0300(4) Uani 1 1 d .
H9A H 0.9142 0.8874 0.5071 0.036 Uiso 1 1 calc R
C10 C 0.77059(15) 0.78657(10) 0.47724(11) 0.0256(3) Uani 1 1 d .
C11 C 0.70115(16) 0.78341(11) 0.57669(11) 0.0283(4) Uani 1 1 d .
H11A H 0.7585 0.8202 0.6254 0.034 Uiso 1 1 calc R
C12 C 0.70351(16) 0.68174(11) 0.61422(11) 0.0292(4) Uani 1 1 d .
H12A H 0.6498 0.6777 0.6743 0.035 Uiso 1 1 calc R
H12B H 0.7996 0.6648 0.6334 0.035 Uiso 1 1 calc R
C13 C 0.64356(15) 0.61054(10) 0.53525(11) 0.0255(3) Uani 1 1 d .
H13A H 0.5565 0.5865 0.5613 0.031 Uiso 1 1 calc R
C14 C 0.73907(15) 0.52721(10) 0.52150(12) 0.0281(3) Uani 1 1 d .
C15 C 0.81590(17) 0.49019(11) 0.60462(14) 0.0362(4) Uani 1 1 d .
H15A H 0.8095 0.5178 0.6677 0.043 Uiso 1 1 calc R
C16 C 0.90103(17) 0.41368(12) 0.59518(16) 0.0437(5) Uani 1 1 d .
H16A H 0.9517 0.3904 0.6514 0.052 Uiso 1 1 calc R
C17 C 0.91084(17) 0.37182(12) 0.50233(16) 0.0447(5) Uani 1 1 d .
H17A H 0.9690 0.3206 0.4956 0.054 Uiso 1 1 calc R
C18 C 0.83411(17) 0.40598(11) 0.41911(15) 0.0374(4) Uani 1 1 d .
H18A H 0.8407 0.3774 0.3565 0.045 Uiso 1 1 calc R
C19 C 0.74645(15) 0.48338(10) 0.42821(13) 0.0297(4) Uani 1 1 d .
C20 C 0.66326(17) 0.51463(11) 0.33504(13) 0.0329(4) Uani 1 1 d .
H20A H 0.7272 0.5340 0.2845 0.039 Uiso 1 1 calc R
H20B H 0.6089 0.4628 0.3075 0.039 Uiso 1 1 calc R
C21 C 0.55730(16) 0.82927(11) 0.56475(11) 0.0282(3) Uani 1 1 d .
C22 C 0.53590(19) 0.91121(11) 0.61838(12) 0.0356(4) Uani 1 1 d .
H22A H 0.6078 0.9341 0.6614 0.043 Uiso 1 1 calc R
C23 C 0.4102(2) 0.95916(12) 0.60894(14) 0.0422(4) Uani 1 1 d .
H23A H 0.3982 1.0136 0.6452 0.051 Uiso 1 1 calc R
C24 C 0.3032(2) 0.92584(12) 0.54577(15) 0.0446(5) Uani 1 1 d .
H24A H 0.2179 0.9570 0.5401 0.054 Uiso 1 1 calc R
C25 C 0.32301(17) 0.84562(11) 0.49055(14) 0.0373(4) Uani 1 1 d .
H25A H 0.2504 0.8238 0.4475 0.045 Uiso 1 1 calc R
C26 C 0.44979(16) 0.79671(10) 0.49811(12) 0.0279(3) Uani 1 1 d .

loop_
_atom_site_aniso_label
_atom_site_aniso_U_11
_atom_site_aniso_U_22
_atom_site_aniso_U_33
_atom_site_aniso_U_23
_atom_site_aniso_U_13
_atom_site_aniso_U_12
O1 0.0544(8) 0.0439(7) 0.0347(7) -0.0093(6) -0.0145(6) 0.0064(6)
N1 0.0288(6) 0.0231(6) 0.0276(7) -0.0021(5) -0.0016(5) 0.0025(5)
C1 0.0338(8) 0.0318(8) 0.0285(8) 0.0008(7) -0.0030(7) 0.0003(6)
C2 0.0305(8) 0.0331(8) 0.0347(9) 0.0018(7) -0.0059(7) 0.0044(6)
C3 0.0234(7) 0.0257(7) 0.0288(8) 0.0024(6) 0.0003(6) 0.0010(6)
C4 0.0247(7) 0.0223(7) 0.0240(7) 0.0001(6) 0.0006(6) 0.0007(6)
C5 0.0245(7) 0.0223(7) 0.0263(8) 0.0049(6) 0.0007(6) 0.0047(6)
C6 0.0334(8) 0.0248(8) 0.0285(8) 0.0023(6) 0.0026(6) 0.0048(6)
C7 0.0367(8) 0.0320(8) 0.0335(9) 0.0079(7) 0.0118(7) 0.0056(7)
C8 0.0268(8) 0.0298(8) 0.0450(10) 0.0121(7) 0.0064(7) 0.0000(6)
C9 0.0288(8) 0.0248(8) 0.0360(9) 0.0034(7) -0.0015(7) 0.0006(6)
C10 0.0247(7) 0.0233(7) 0.0285(8) 0.0034(6) -0.0007(6) 0.0031(6)
C11 0.0312(8) 0.0289(8) 0.0245(8) -0.0021(6) -0.0011(6) -0.0040(6)
C12 0.0312(8) 0.0334(8) 0.0227(8) 0.0027(6) -0.0005(6) 0.0011(6)
C13 0.0244(7) 0.0259(8) 0.0264(8) 0.0045(6) 0.0018(6) -0.0006(6)
C14 0.0236(7) 0.0229(7) 0.0378(9) 0.0059(7) 0.0010(6) -0.0022(6)
C15 0.0327(8) 0.0305(8) 0.0446(10) 0.0100(7) -0.0049(7) -0.0020(7)
C16 0.0316(9) 0.0374(9) 0.0611(12) 0.0163(9) -0.0083(8) 0.0015(7)
C17 0.0280(8) 0.0295(9) 0.0767(14) 0.0125(9) 0.0047(9) 0.0073(7)
C18 0.0289(8) 0.0281(8) 0.0560(11) 0.0019(8) 0.0085(7) 0.0009(6)
C19 0.0249(7) 0.0222(7) 0.0423(9) 0.0062(7) 0.0041(7) -0.0005(6)
C20 0.0384(9) 0.0250(8) 0.0357(9) -0.0026(7) 0.0059(7) 0.0032(6)
C21 0.0337(8) 0.0258(7) 0.0259(8) 0.0032(6) 0.0092(6) -0.0004(6)
C22 0.0481(10) 0.0296(8) 0.0302(9) -0.0021(7) 0.0122(7) -0.0056(7)
C23 0.0575(11) 0.0271(8) 0.0442(10) -0.0030(8) 0.0239(9) 0.0043(8)
C24 0.0430(10) 0.0337(9) 0.0586(12) 0.0033(9) 0.0172(9) 0.0104(8)
C25 0.0325(8) 0.0308(9) 0.0488(11) 0.0020(8) 0.0056(7) 0.0045(7)
C26 0.0292(8) 0.0250(8) 0.0302(8) 0.0042(6) 0.0077(6) 0.0000(6)

loop_
_atom_type_symbol
_atom_type_description
_atom_type_scat_dispersion_real
_atom_type_scat_dispersion_imag
_atom_type_scat_source
C C 0.0181 0.0091 'International Tables Vol C Tables 4.2.6.8 and 6.1.1.4'
H H 0.0000 0.0000 'International Tables Vol C Tables 4.2.6.8 and 6.1.1.4'
N N 0.0311 0.0180 'International Tables Vol C Tables 4.2.6.8 and 6.1.1.4'
O O 0.0492 0.0322 'International Tables Vol C Tables 4.2.6.8 and 6.1.1.4'

loop_
_geom_angle_atom_site_label_1
_geom_angle_atom_site_label_2
_geom_angle_atom_site_label_3
_geom_angle
C1 N1 C20 122.51(13)
C1 N1 C4 113.65(12)
C20 N1 C4 121.87(12)
O1 C1 N1 124.62(15)
O1 C1 C2 128.08(14)
N1 C1 C2 107.30(13)
C1 C2 C3 102.49(12)
C26 C3 C2 117.96(13)
C26 C3 C4 118.44(12)
C2 C3 C4 102.07(12)
N1 C4 C5 111.22(12)
N1 C4 C13 110.47(11)
C5 C4 C13 111.18(11)
N1 C4 C3 99.77(11)
C5 C4 C3 113.29(12)
C13 C4 C3 110.39(12)
C6 C5 C10 119.32(14)
C6 C5 C4 124.43(13)
C10 C5 C4 116.25(13)
C7 C6 C5 119.83(15)
C8 C7 C6 120.83(15)
C7 C8 C9 119.72(15)
C10 C9 C8 119.81(15)
C9 C10 C5 120.46(14)
C9 C10 C11 123.53(14)
C5 C10 C11 116.01(13)
C10 C11 C21 109.32(12)
C10 C11 C12 108.06(12)
C21 C11 C12 116.22(13)
C11 C12 C13 114.23(12)
C14 C13 C4 112.28(12)
C14 C13 C12 113.50(12)
C4 C13 C12 110.57(12)
C19 C14 C15 118.53(14)
C19 C14 C13 121.40(13)
C15 C14 C13 119.98(14)
C16 C15 C14 121.45(17)
C17 C16 C15 119.90(17)
C16 C17 C18 119.90(16)
C17 C18 C19 120.56(17)
C14 C19 C18 119.62(15)
C14 C19 C20 122.98(13)
C18 C19 C20 117.40(15)
N1 C20 C19 112.30(13)
C22 C21 C26 118.80(15)
C22 C21 C11 117.87(14)
C26 C21 C11 123.20(13)
C23 C22 C21 121.59(16)
C24 C23 C22 119.64(16)
C23 C24 C25 119.74(17)
C24 C25 C26 121.52(17)
C25 C26 C21 118.67(14)
C25 C26 C3 117.54(14)
C21 C26 C3 123.60(13)

loop_
_geom_bond_atom_site_label_1
_geom_bond_atom_site_label_2
_geom_bond_distance
O1 C1 1.2239(19)
N1 C1 1.3550(19)
N1 C20 1.4487(19)
N1 C4 1.4613(18)
C1 C2 1.518(2)
C2 C3 1.536(2)
C3 C26 1.509(2)
C3 C4 1.5517(19)
C4 C5 1.526(2)
C4 C13 1.540(2)
C5 C6 1.392(2)
C5 C10 1.395(2)
C6 C7 1.389(2)
C7 C8 1.380(2)
C8 C9 1.391(2)
C9 C10 1.389(2)
C10 C11 1.505(2)
C11 C21 1.525(2)
C11 C12 1.547(2)
C12 C13 1.553(2)
C13 C14 1.524(2)
C14 C19 1.392(2)
C14 C15 1.397(2)
C15 C16 1.379(2)
C16 C17 1.377(3)
C17 C18 1.382(3)
C18 C19 1.403(2)
C19 C20 1.502(2)
C21 C22 1.398(2)
C21 C26 1.400(2)
C22 C23 1.385(2)
C23 C24 1.373(3)
C24 C25 1.386(2)
C25 C26 1.400(2)

loop_
_geom_torsion_atom_site_label_1
_geom_torsion_atom_site_label_2
_geom_torsion_atom_site_label_3
_geom_torsion_atom_site_label_4
_geom_torsion
C20 N1 C1 O1 8.8(3)
C4 N1 C1 O1 173.14(15)
C20 N1 C1 C2 -170.90(13)
C4 N1 C1 C2 -6.59(18)
O1 C1 C2 C3 162.07(17)
N1 C1 C2 C3 -18.22(16)
C1 C2 C3 C26 165.69(13)
C1 C2 C3 C4 34.02(15)
C1 N1 C4 C5 -91.87(15)
C20 N1 C4 C5 72.56(17)
C1 N1 C4 C13 144.17(13)
C20 N1 C4 C13 -51.41(18)
C1 N1 C4 C3 27.96(16)
C20 N1 C4 C3 -167.62(13)
C26 C3 C4 N1 -168.18(12)
C2 C3 C4 N1 -36.80(14)
C26 C3 C4 C5 -49.88(18)
C2 C3 C4 C5 81.50(14)
C26 C3 C4 C13 75.55(16)
C2 C3 C4 C13 -153.07(12)
N1 C4 C5 C6 7.34(19)
C13 C4 C5 C6 130.90(14)
C3 C4 C5 C6 -104.10(16)
N1 C4 C5 C10 -173.22(12)
C13 C4 C5 C10 -49.66(16)
C3 C4 C5 C10 75.35(16)
C10 C5 C6 C7 1.9(2)
C4 C5 C6 C7 -178.68(13)
C5 C6 C7 C8 -0.5(2)
C6 C7 C8 C9 -0.6(2)
C7 C8 C9 C10 0.1(2)
C8 C9 C10 C5 1.3(2)
C8 C9 C10 C11 -178.00(14)
C6 C5 C10 C9 -2.3(2)
C4 C5 C10 C9 178.18(12)
C6 C5 C10 C11 177.05(13)
C4 C5 C10 C11 -2.43(18)
C9 C10 C11 C21 104.73(16)
C5 C10 C11 C21 -74.64(16)
C9 C10 C11 C12 -127.91(15)
C5 C10 C11 C12 52.72(16)
C10 C11 C12 C13 -52.08(16)
C21 C11 C12 C13 71.19(17)
N1 C4 C13 C14 42.52(16)
C5 C4 C13 C14 -81.47(15)
C3 C4 C13 C14 151.90(12)
N1 C4 C13 C12 170.40(12)
C5 C4 C13 C12 46.41(16)
C3 C4 C13 C12 -80.21(14)
C11 C12 C13 C14 130.49(14)
C11 C12 C13 C4 3.27(17)
C4 C13 C14 C19 -20.55(19)
C12 C13 C14 C19 -146.87(14)
C4 C13 C14 C15 162.86(13)
C12 C13 C14 C15 36.55(19)
C19 C14 C15 C16 2.0(2)
C13 C14 C15 C16 178.65(14)
C14 C15 C16 C17 -0.4(3)
C15 C16 C17 C18 -0.7(3)
C16 C17 C18 C19 0.3(3)
C15 C14 C19 C18 -2.4(2)
C13 C14 C19 C18 -179.03(14)
C15 C14 C19 C20 177.15(14)
C13 C14 C19 C20 0.5(2)
C17 C18 C19 C14 1.3(2)
C17 C18 C19 C20 -178.23(15)
C1 N1 C20 C19 -165.91(14)
C4 N1 C20 C19 31.04(19)
C14 C19 C20 N1 -3.7(2)
C18 C19 C20 N1 175.81(13)
C10 C11 C21 C22 -114.55(15)
C12 C11 C21 C22 122.84(15)
C10 C11 C21 C26 61.14(18)
C12 C11 C21 C26 -61.46(19)
C26 C21 C22 C23 1.7(2)
C11 C21 C22 C23 177.56(15)
C21 C22 C23 C24 0.2(3)
C22 C23 C24 C25 -1.3(3)
C23 C24 C25 C26 0.6(3)
C24 C25 C26 C21 1.3(2)
C24 C25 C26 C3 176.54(15)
C22 C21 C26 C25 -2.3(2)
C11 C21 C26 C25 -178.00(14)
C22 C21 C26 C3 -177.30(14)
C11 C21 C26 C3 7.0(2)
C2 C3 C26 C25 47.6(2)
C4 C3 C26 C25 171.40(14)
C2 C3 C26 C21 -137.42(15)
C4 C3 C26 C21 -13.6(2)
